data_2235834
loop_
_publ_author_name
'Selvarathy Grace, P.'
'Jebas, Samuel Robinson'
'Ravindran Durai Nayagam, B.'
'Schollmeyer, Dieter'

_publ_section_title
;
 1-Benzyl-1<i>H</i>-benzotriazole
 3-oxide--1-hydroxy-1<i>H</i>-benzotriazole (1/1)
;
_journal_coeditor_code HB6878
_journal_issue 8
_journal_name_full 'Acta Crystallographica Section E'
_journal_page_first o2399
_journal_paper_doi 10.1107/S1600536812030061
_journal_volume 68
_journal_year 2012
_chemical_formula_iupac 'C6 H5 N3 O, C13 H11 N3 O'
_chemical_formula_moiety 'C6 H5 N3 O, C13 H11 N3 O'
_chemical_formula_sum 'C19 H16 N6 O2'
_chemical_formula_weight 360.38
_chemical_name_systematic
;
1-Benzyl-1<i>H</i>-benzotriazole 3-oxide--1-hydroxy-1<i>H</i>-benzotriazole
(1/1)
;
_space_group_IT_number 14
_symmetry_cell_setting monoclinic
_symmetry_space_group_name_Hall '-P 2ybc'
_symmetry_space_group_name_H-M 'P 1 21/c 1'
_atom_sites_solution_hydrogens geom
_atom_sites_solution_primary direct
_atom_sites_solution_secondary difmap
_audit_creation_method SHELXL-97
_cell_angle_alpha 90.00
_cell_angle_beta 110.946(3)
_cell_angle_gamma 90.00
_cell_formula_units_Z 4
_cell_length_a 11.2728(8)
_cell_length_b 12.2354(5)
_cell_length_c 13.1002(9)
_cell_measurement_reflns_used 25
_cell_measurement_temperature 193(2)
_cell_measurement_theta_max 69
_cell_measurement_theta_min 65
_cell_volume 1687.47(18)
_computing_cell_refinement '<i>CAD-4 Software</i> (Enraf--Nonius, 1989)'
_computing_data_collection '<i>CAD-4 Software</i> (Enraf--Nonius, 1989)'
_computing_data_reduction '<i>CORINC</i> (Dr\"ager & Gattow, 1971; Wiehl & Schollmeyer, 1994)'
_computing_molecular_graphics 'SHELXTL (Sheldrick, 2008)'
_computing_publication_material 'PLATON (Spek, 2009)'
_computing_structure_refinement 'SHELXL97 (Sheldrick, 2008)'
_computing_structure_solution 'SHELXS97 (Sheldrick, 2008)'
_diffrn_ambient_temperature 193(2)
_diffrn_measured_fraction_theta_full 1.000
_diffrn_measured_fraction_theta_max 1.000
_diffrn_measurement_device '\k-geometry diffractometer'
_diffrn_measurement_device_type 'Enraf--Nonius CAD-4'
_diffrn_measurement_method \w/2\q
_diffrn_radiation_monochromator graphite
_diffrn_radiation_type CuK\a
_diffrn_radiation_wavelength 1.54178
_diffrn_reflns_av_R_equivalents 0.1021
_diffrn_reflns_av_sigmaI/netI 0.0249
_diffrn_reflns_limit_h_max 13
_diffrn_reflns_limit_h_min 0
_diffrn_reflns_limit_k_max 14
_diffrn_reflns_limit_k_min 0
_diffrn_reflns_limit_l_max 14
_diffrn_reflns_limit_l_min -15
_diffrn_reflns_number 3364
_diffrn_reflns_theta_full 70.00
_diffrn_reflns_theta_max 70.00
_diffrn_reflns_theta_min 4.20
_diffrn_standards_decay_% 2
_diffrn_standards_interval_time 60
_diffrn_standards_number 3
_exptl_absorpt_coefficient_mu 0.798
_exptl_absorpt_correction_type none
_exptl_crystal_colour colourless
_exptl_crystal_density_diffrn 1.419
_exptl_crystal_density_method 'not measured'
_exptl_crystal_description block
_exptl_crystal_F_000 752
_exptl_crystal_size_max 0.40
_exptl_crystal_size_mid 0.40
_exptl_crystal_size_min 0.30
_refine_diff_density_max 0.350
_refine_diff_density_min -0.272
_refine_ls_extinction_coef 0.0035(5)
_refine_ls_extinction_expression Fc^*^=kFc[1+0.001xFc^2^\l^3^/sin(2\q)]^-1/4^
_refine_ls_extinction_method 'SHELXL97 (Sheldrick, 2008)'
_refine_ls_goodness_of_fit_ref 1.079
_refine_ls_hydrogen_treatment constr
_refine_ls_matrix_type full
_refine_ls_number_parameters 245
_refine_ls_number_reflns 3197
_refine_ls_number_restraints 0
_refine_ls_restrained_S_all 1.079
_refine_ls_R_factor_all 0.0508
_refine_ls_R_factor_gt 0.0478
_refine_ls_shift/su_max 0.000
_refine_ls_shift/su_mean 0.000
_refine_ls_structure_factor_coef Fsqd
_refine_ls_weighting_details 'calc w=1/[\s^2^(Fo^2^)+(0.0776P)^2^+0.6089P] where P=(Fo^2^+2Fc^2^)/3'
_refine_ls_weighting_scheme calc
_refine_ls_wR_factor_obs 0.1296
_refine_ls_wR_factor_ref 0.1322
_reflns_number_gt 2980
_reflns_number_total 3197
_reflns_threshold_expression I>2\s(I)
_cod_data_source_file hb6878.cif
_cod_data_source_block I
_cod_original_sg_symbol_H-M 'P 21/c'
_cod_database_code 2235834
_cod_database_fobs_code 2235834

loop_
_symmetry_equiv_pos_as_xyz
'x, y, z'
'-x, y+1/2, -z+1/2'
'-x, -y, -z'
'x, -y-1/2, z-1/2'

loop_
_atom_site_type_symbol
_atom_site_label
_atom_site_fract_x
_atom_site_fract_y
_atom_site_fract_z
_atom_site_U_iso_or_equiv
_atom_site_adp_type
_atom_site_calc_flag
_atom_site_refinement_flags
_atom_site_occupancy
_atom_site_symmetry_multiplicity
N N1 0.23017(11) 0.44814(10) 0.07382(10) 0.0233(3) Uani d . 1 1
N N2 0.21688(11) 0.34031(10) 0.08272(10) 0.0261(3) Uani d . 1 1
N N3 0.12730(11) 0.32935(10) 0.12460(10) 0.0256(3) Uani d . 1 1
C C1 0.08113(13) 0.42800(12) 0.14320(11) 0.0231(3) Uani d . 1 1
C C2 -0.01438(14) 0.45549(14) 0.18361(13) 0.0314(4) Uani d . 1 1
H H2 -0.0618 0.4017 0.2048 0.038 Uiso calc R 1 1
C C3 -0.03466(15) 0.56486(15) 0.19043(13) 0.0351(4) Uani d . 1 1
H H3 -0.0985 0.5880 0.2172 0.042 Uiso calc R 1 1
C C4 0.03627(15) 0.64472(14) 0.15895(13) 0.0340(4) Uani d . 1 1
H H4 0.0191 0.7197 0.1663 0.041 Uiso calc R 1 1
C C5 0.12920(14) 0.61800(12) 0.11806(13) 0.0284(3) Uani d . 1 1
H H5 0.1760 0.6719 0.0963 0.034 Uiso calc R 1 1
C C6 0.15024(13) 0.50592(11) 0.11070(11) 0.0216(3) Uani d . 1 1
C C7 0.32424(14) 0.48951(13) 0.02917(12) 0.0285(3) Uani d . 1 1
H H7A 0.2976 0.5627 -0.0030 0.034 Uiso calc R 1 1
H H7B 0.3269 0.4402 -0.0299 0.034 Uiso calc R 1 1
C C8 0.45521(13) 0.49730(12) 0.11541(12) 0.0250(3) Uani d . 1 1
C C9 0.50482(15) 0.59795(13) 0.15887(14) 0.0327(4) Uani d . 1 1
H H9 0.4566 0.6626 0.1333 0.039 Uiso calc R 1 1
C C10 0.62432(17) 0.60451(15) 0.23944(15) 0.0384(4) Uani d . 1 1
H H10 0.6576 0.6736 0.2691 0.046 Uiso calc R 1 1
C C11 0.69520(15) 0.51109(15) 0.27686(13) 0.0368(4) Uani d . 1 1
H H11 0.7768 0.5158 0.3326 0.044 Uiso calc R 1 1
C C12 0.64695(16) 0.41032(15) 0.23292(15) 0.0379(4) Uani d . 1 1
H H12 0.6957 0.3459 0.2583 0.045 Uiso calc R 1 1
C C13 0.52801(15) 0.40353(13) 0.15226(14) 0.0323(4) Uani d . 1 1
H H13 0.4957 0.3345 0.1217 0.039 Uiso calc R 1 1
O O1 0.09227(11) 0.23257(9) 0.14562(11) 0.0383(3) Uani d . 1 1
N N4 0.66756(14) 0.18397(12) 0.08895(14) 0.0428(4) Uani d . 1 1
N N5 0.75634(14) 0.21667(11) 0.05304(14) 0.0417(4) Uani d . 1 1
N N6 0.81861(13) 0.12778(10) 0.03929(12) 0.0312(3) Uani d . 1 1
C C14 0.77039(14) 0.03437(12) 0.06416(12) 0.0252(3) Uani d . 1 1
C C15 0.79910(16) -0.07638(13) 0.06063(13) 0.0329(4) Uani d . 1 1
H H15 0.8655 -0.1009 0.0377 0.039 Uiso calc R 1 1
C C16 0.72455(18) -0.14724(13) 0.09268(14) 0.0372(4) Uani d . 1 1
H H16 0.7400 -0.2235 0.0921 0.045 Uiso calc R 1 1
C C17 0.62562(17) -0.11034(15) 0.12655(14) 0.0378(4) Uani d . 1 1
H H17 0.5768 -0.1625 0.1482 0.045 Uiso calc R 1 1
C C18 0.59823(16) -0.00226(15) 0.12905(14) 0.0353(4) Uani d . 1 1
H H18 0.5313 0.0218 0.1516 0.042 Uiso calc R 1 1
C C19 0.67306(15) 0.07221(13) 0.09693(13) 0.0293(3) Uani d . 1 1
O O2 0.91290(12) 0.13654(10) -0.00258(11) 0.0419(3) Uani d . 1 1
H H2A 0.9753 0.1692 0.0424 0.063 Uiso calc R 1 1

loop_
_atom_site_aniso_label
_atom_site_aniso_U_11
_atom_site_aniso_U_22
_atom_site_aniso_U_33
_atom_site_aniso_U_12
_atom_site_aniso_U_13
_atom_site_aniso_U_23
N1 0.0237(6) 0.0214(6) 0.0286(6) -0.0013(5) 0.0138(5) 0.0007(5)
N2 0.0253(6) 0.0211(6) 0.0344(7) -0.0006(5) 0.0139(5) -0.0006(5)
N3 0.0235(6) 0.0201(6) 0.0339(7) -0.0012(4) 0.0112(5) 0.0047(5)
C1 0.0217(6) 0.0232(7) 0.0246(7) 0.0012(5) 0.0086(5) 0.0035(5)
C2 0.0267(7) 0.0391(9) 0.0321(8) 0.0020(6) 0.0150(6) 0.0055(7)
C3 0.0309(8) 0.0452(10) 0.0327(8) 0.0095(7) 0.0157(7) -0.0010(7)
C4 0.0361(8) 0.0288(8) 0.0355(8) 0.0080(6) 0.0109(7) -0.0055(6)
C5 0.0311(8) 0.0215(7) 0.0322(8) -0.0004(6) 0.0108(6) 0.0006(6)
C6 0.0210(6) 0.0215(7) 0.0226(7) 0.0002(5) 0.0081(5) 0.0004(5)
C7 0.0290(8) 0.0327(8) 0.0294(8) -0.0041(6) 0.0173(6) 0.0016(6)
C8 0.0264(7) 0.0273(7) 0.0280(7) -0.0023(6) 0.0179(6) 0.0000(6)
C9 0.0350(8) 0.0258(8) 0.0426(9) -0.0038(6) 0.0203(7) 0.0017(6)
C10 0.0405(9) 0.0372(9) 0.0416(9) -0.0148(7) 0.0197(7) -0.0068(7)
C11 0.0292(8) 0.0537(11) 0.0301(8) -0.0065(7) 0.0138(6) 0.0012(7)
C12 0.0342(8) 0.0414(9) 0.0415(9) 0.0066(7) 0.0177(7) 0.0076(7)
C13 0.0334(8) 0.0287(8) 0.0407(9) 0.0001(6) 0.0206(7) -0.0030(6)
O1 0.0371(6) 0.0216(6) 0.0573(8) -0.0058(4) 0.0181(5) 0.0105(5)
N4 0.0421(8) 0.0264(7) 0.0647(10) 0.0033(6) 0.0249(7) -0.0049(7)
N5 0.0449(8) 0.0207(7) 0.0623(10) 0.0006(6) 0.0225(7) 0.0008(6)
N6 0.0332(7) 0.0223(6) 0.0432(8) -0.0021(5) 0.0199(6) 0.0021(5)
C14 0.0301(7) 0.0211(7) 0.0261(7) -0.0034(6) 0.0121(6) -0.0010(5)
C15 0.0427(9) 0.0258(8) 0.0357(8) 0.0037(7) 0.0208(7) -0.0014(6)
C16 0.0550(11) 0.0203(7) 0.0382(9) -0.0034(7) 0.0189(8) -0.0006(6)
C17 0.0452(10) 0.0367(9) 0.0342(9) -0.0141(7) 0.0175(7) 0.0008(7)
C18 0.0343(8) 0.0419(9) 0.0350(9) -0.0054(7) 0.0187(7) -0.0043(7)
C19 0.0313(8) 0.0247(8) 0.0327(8) 0.0001(6) 0.0124(6) -0.0043(6)
O2 0.0451(7) 0.0395(7) 0.0521(7) -0.0101(5) 0.0309(6) -0.0005(6)

loop_
_atom_type_symbol
_atom_type_description
_atom_type_scat_dispersion_real
_atom_type_scat_dispersion_imag
_atom_type_scat_source
C C 0.0181 0.0091 'International Tables Vol C Tables 4.2.6.8 and 6.1.1.4'
H H 0.0000 0.0000 'International Tables Vol C Tables 4.2.6.8 and 6.1.1.4'
N N 0.0311 0.0180 'International Tables Vol C Tables 4.2.6.8 and 6.1.1.4'
O O 0.0492 0.0322 'International Tables Vol C Tables 4.2.6.8 and 6.1.1.4'

loop_
_geom_angle_atom_site_label_1
_geom_angle_atom_site_label_2
_geom_angle_atom_site_label_3
_geom_angle
N2 N1 C6 111.83(11)
N2 N1 C7 119.53(12)
C6 N1 C7 128.63(12)
N3 N2 N1 105.26(11)
O1 N3 N2 120.92(12)
O1 N3 C1 126.69(12)
N2 N3 C1 112.38(12)
N3 C1 C6 105.04(12)
N3 C1 C2 132.16(14)
C6 C1 C2 122.80(14)
C3 C2 C1 115.44(15)
C3 C2 H2 122.3
C1 C2 H2 122.3
C2 C3 C4 122.17(15)
C2 C3 H3 118.9
C4 C3 H3 118.9
C5 C4 C3 122.55(15)
C5 C4 H4 118.7
C3 C4 H4 118.7
C4 C5 C6 115.51(14)
C4 C5 H5 122.2
C6 C5 H5 122.2
N1 C6 C1 105.47(12)
N1 C6 C5 133.00(14)
C1 C6 C5 121.52(13)
N1 C7 C8 112.06(12)
N1 C7 H7A 109.2
C8 C7 H7A 109.2
N1 C7 H7B 109.2
C8 C7 H7B 109.2
H7A C7 H7B 107.9
C9 C8 C13 119.20(14)
C9 C8 C7 120.43(14)
C13 C8 C7 120.37(14)
C10 C9 C8 120.23(15)
C10 C9 H9 119.9
C8 C9 H9 119.9
C11 C10 C9 120.30(16)
C11 C10 H10 119.9
C9 C10 H10 119.9
C10 C11 C12 119.83(16)
C10 C11 H11 120.1
C12 C11 H11 120.1
C13 C12 C11 120.02(16)
C13 C12 H12 120.0
C11 C12 H12 120.0
C12 C13 C8 120.41(15)
C12 C13 H13 119.8
C8 C13 H13 119.8
N5 N4 C19 108.20(14)
N4 N5 N6 107.69(13)
N5 N6 C14 112.19(13)
N5 N6 O2 120.74(13)
C14 N6 O2 126.92(13)
N6 C14 C19 102.81(13)
N6 C14 C15 133.83(14)
C19 C14 C15 123.35(14)
C16 C15 C14 115.32(15)
C16 C15 H15 122.3
C14 C15 H15 122.3
C15 C16 C17 122.14(15)
C15 C16 H16 118.9
C17 C16 H16 118.9
C18 C17 C16 121.94(16)
C18 C17 H17 119.0
C16 C17 H17 119.0
C17 C18 C19 117.22(15)
C17 C18 H18 121.4
C19 C18 H18 121.4
N4 C19 C14 109.10(14)
N4 C19 C18 130.86(15)
C14 C19 C18 120.03(15)
N6 O2 H2A 109.5

loop_
_geom_bond_atom_site_label_1
_geom_bond_atom_site_label_2
_geom_bond_distance
N1 N2 1.3376(17)
N1 C6 1.3625(18)
N1 C7 1.4718(17)
N2 N3 1.3171(17)
N3 O1 1.3082(16)
N3 C1 1.3703(19)
C1 C6 1.391(2)
C1 C2 1.400(2)
C2 C3 1.366(2)
C2 H2 0.9500
C3 C4 1.414(3)
C3 H3 0.9500
C4 C5 1.376(2)
C4 H4 0.9500
C5 C6 1.401(2)
C5 H5 0.9500
C7 H7A 0.9900
C7 H7B 0.9900
C8 C9 1.388(2)
C8 C13 1.393(2)
C9 H9 0.9500
C10 C11 1.380(3)
C10 H10 0.9500
C11 C12 1.387(3)
C11 H11 0.9500
C12 C13 1.381(2)
C12 H12 0.9500
C13 H13 0.9500
N4 N5 1.311(2)
N4 C19 1.371(2)
N5 N6 1.3411(19)
N6 C14 1.3545(19)
N6 O2 1.3635(17)
C14 C19 1.393(2)
C14 C15 1.398(2)
C15 C16 1.373(2)
C15 H15 0.9500
C16 C17 1.414(3)
C16 H16 0.9500
C17 C18 1.361(3)
C17 H17 0.9500
C18 C19 1.404(2)
C18 H18 0.9500
O2 H2A 0.8400

loop_
_geom_hbond_atom_site_label_D
_geom_hbond_atom_site_label_H
_geom_hbond_atom_site_label_A
_geom_hbond_site_symmetry_A
_geom_hbond_distance_DH
_geom_hbond_distance_HA
_geom_hbond_distance_DA
_geom_hbond_angle_DHA
O2 H2A N3 1_655 0.84 2.57 3.3621(18) 157
C3 H3 O1 2_555 0.95 2.50 3.200(2) 130
C7 H7B Cg1 3_665 0.99 2.85 3.5146(17) 125
C18 H18 Cg1 2_645 0.95 2.69 3.510(2) 145

loop_
_geom_torsion_atom_site_label_1
_geom_torsion_atom_site_label_2
_geom_torsion_atom_site_label_3
_geom_torsion_atom_site_label_4
_geom_torsion
C6 N1 N2 N3 0.52(15)
C7 N1 N2 N3 179.96(12)
N1 N2 N3 O1 -178.89(12)
N1 N2 N3 C1 0.15(16)
O1 N3 C1 C6 178.25(13)
N2 N3 C1 C6 -0.73(16)
O1 N3 C1 C2 -2.6(3)
N2 N3 C1 C2 178.37(15)
N3 C1 C2 C3 -179.72(15)
C6 C1 C2 C3 -0.8(2)
C1 C2 C3 C4 -0.1(2)
C2 C3 C4 C5 0.9(3)
C3 C4 C5 C6 -0.7(2)
N2 N1 C6 C1 -0.96(15)
C7 N1 C6 C1 179.66(13)
N2 N1 C6 C5 -179.96(15)
C7 N1 C6 C5 0.7(3)
N3 C1 C6 N1 0.98(15)
C2 C1 C6 N1 -178.23(13)
N3 C1 C6 C5 -179.87(13)
C2 C1 C6 C5 0.9(2)
C4 C5 C6 N1 178.71(15)
C4 C5 C6 C1 -0.2(2)
C6 N1 C7 C8 94.88(17)
N1 C7 C8 C9 -104.04(16)
N1 C7 C8 C13 76.11(17)
C13 C8 C9 C10 -1.3(2)
C7 C8 C9 C10 178.88(14)
C8 C9 C10 C11 0.2(3)
C9 C10 C11 C12 0.5(3)
C10 C11 C12 C13 -0.3(3)
C11 C12 C13 C8 -0.7(2)
C9 C8 C13 C12 1.5(2)
C7 C8 C13 C12 -178.64(14)
C19 N4 N5 N6 -0.6(2)
N4 N5 N6 C14 1.1(2)
N4 N5 N6 O2 176.88(14)
N5 N6 C14 C19 -1.03(18)
O2 N6 C14 C19 -176.51(14)
N5 N6 C14 C15 178.09(17)
O2 N6 C14 C15 2.6(3)
N6 C14 C15 C16 -179.35(17)
C19 C14 C15 C16 -0.4(2)
C14 C15 C16 C17 0.1(2)
C15 C16 C17 C18 0.2(3)
C16 C17 C18 C19 -0.3(3)
N5 N4 C19 C14 -0.01(19)
N5 N4 C19 C18 -178.73(17)
N6 C14 C19 N4 0.61(17)
C15 C14 C19 N4 -178.63(15)
N6 C14 C19 C18 179.50(14)
C15 C14 C19 C18 0.3(2)
C17 C18 C19 N4 178.71(17)
C17 C18 C19 C14 0.1(2)
